data_4336550
loop_
_publ_author_name
'Aleksandra Gerus'
'Katarzyna \'Slepokura'
'Jerzy Lisowski'

_publ_contact_author_address
;
Department of Chemistry, 
University of Wroclaw, 
14 F. Joliot-Curie
50-383 Wroclaw,
Poland
;
_publ_contact_author_email jerzy.lisowski@chem.uni.wroc.pl
_publ_contact_author_fax '+48 71 3282348'
_publ_contact_author_name 'Jerzy Lisowski'
_publ_contact_author_phone '+48 71 3757252'
_publ_section_title
;
 Anion and Solvent Induced Chirality Inversion in Macrocyclic Lanthanide
 Complexes
;
_journal_name_full 'Inorganic Chemistry'
_journal_page_first 12450
_journal_page_last 12460
_journal_paper_doi 10.1021/ic401437r
_journal_volume 52
_journal_year 2013
_chemical_absolute_configuration rmad
_chemical_formula_moiety 'C26 H40 Ho N7 O4, 2(N O3), 0.4(H2 O)'
_chemical_formula_sum 'C26 H40.8 Ho N9 O10.4'
_chemical_formula_weight 810.80
_chemical_name_systematic
;
 ?
;
_space_group_crystal_system orthorhombic
_space_group_IT_number 19
_space_group_name_Hall 'P 2ac 2ab'
_space_group_name_H-M_alt 'P 21 21 21'
_symmetry_space_group_name_Hall 'P 2ac 2ab'
_symmetry_space_group_name_H-M 'P 21 21 21'
_atom_sites_solution_hydrogens mixed
_atom_sites_solution_primary direct
_atom_sites_solution_secondary difmap
_audit_creation_method SHELXL-2013
_cell_angle_alpha 90
_cell_angle_beta 90
_cell_angle_gamma 90
_cell_formula_units_Z 4
_cell_length_a 10.696(3)
_cell_length_b 15.383(4)
_cell_length_c 18.385(7)
_cell_measurement_reflns_used 8163
_cell_measurement_temperature 100(2)
_cell_measurement_theta_max 29.80
_cell_measurement_theta_min 4.76
_cell_volume 3025.0(16)
_computing_cell_refinement
;
CrysAlis RED, Oxford Diffraction Ltd.,
Version 1.171.33.42 (release 29-05-2009 CrysAlis171 .NET)
(compiled May 29 2009,17:40:42)
;
_computing_data_collection
;
CrysAlis CCD, Oxford Diffraction Ltd.,
Version 1.171.33.42 (release 29-05-2009 CrysAlis171 .NET)
(compiled May 29 2009,17:40:42)
;
_computing_data_reduction
;
CrysAlis RED, Oxford Diffraction Ltd.,
Version 1.171.33.42 (release 29-05-2009 CrysAlis171 .NET)
(compiled May 29 2009,17:40:42)
;
_computing_structure_refinement 'SHELXL-2013 (Sheldrick, 2013)'
_diffrn_ambient_temperature 100(2)
_diffrn_measured_fraction_theta_full 0.984
_diffrn_measured_fraction_theta_max 0.974
_diffrn_measurement_device_type
;
Xcalibur PX kappa-geometry diffractometer with an Onyx CCD camera
;
_diffrn_measurement_method 'omega and phi scan'
_diffrn_radiation_type MoK\a
_diffrn_radiation_wavelength 0.71073
_diffrn_reflns_av_R_equivalents 0.0279
_diffrn_reflns_av_unetI/netI 0.0531
_diffrn_reflns_Laue_measured_fraction_full 0.984
_diffrn_reflns_Laue_measured_fraction_max 0.974
_diffrn_reflns_limit_h_max 14
_diffrn_reflns_limit_h_min -9
_diffrn_reflns_limit_k_max 12
_diffrn_reflns_limit_k_min -19
_diffrn_reflns_limit_l_max 22
_diffrn_reflns_limit_l_min -24
_diffrn_reflns_number 12343
_diffrn_reflns_point_group_measured_fraction_full 0.985
_diffrn_reflns_point_group_measured_fraction_max 0.970
_diffrn_reflns_theta_full 25.242
_diffrn_reflns_theta_max 27.991
_diffrn_reflns_theta_min 4.773
_diffrn_source 'Enhance (Mo) x-ray Source'
_exptl_absorpt_coefficient_mu 2.689
_exptl_absorpt_correction_T_max 1.000
_exptl_absorpt_correction_T_min 0.895
_exptl_absorpt_correction_type multi-scan
_exptl_absorpt_process_details
;
CrysAlis RED, Oxford Diffraction Ltd.,
Version 1.171.33.42 (release 29-05-2009 CrysAlis171 .NET)
(compiled May 29 2009,17:40:42)
empirical absorption correction using spherical harmonics,
 implemented in SCALE3 ABSPACK scaling algorithm.
;
_exptl_crystal_colour colorless
_exptl_crystal_density_diffrn 1.780
_exptl_crystal_description block
_exptl_crystal_F_000 1640
_exptl_crystal_size_max 0.19
_exptl_crystal_size_mid 0.16
_exptl_crystal_size_min 0.09
_refine_diff_density_max 1.202
_refine_diff_density_min -0.661
_refine_diff_density_rms 0.090
_refine_ls_abs_structure_details
;
 Flack x determined using 2619 quotients [(I+)-(I-)]/[(I+)+(I-)]
 (Parsons and Flack (2004), Acta Cryst. A60, s61).
;
_refine_ls_abs_structure_Flack -0.020(6)
_refine_ls_extinction_method none
_refine_ls_goodness_of_fit_ref 1.004
_refine_ls_hydrogen_treatment constr
_refine_ls_matrix_type full
_refine_ls_number_parameters 416
_refine_ls_number_reflns 7079
_refine_ls_number_restraints 21
_refine_ls_restrained_S_all 1.004
_refine_ls_R_factor_all 0.0351
_refine_ls_R_factor_gt 0.0283
_refine_ls_shift/su_max 0.002
_refine_ls_shift/su_mean 0.000
_refine_ls_structure_factor_coef Fsqd
_refine_ls_weighting_details
;
 w=1/[\s^2^(Fo^2^)+(0.0160P)^2^]
 where P=(Fo^2^+2Fc^2^)/3
;
_refine_ls_weighting_scheme calc
_refine_ls_wR_factor_gt 0.0485
_refine_ls_wR_factor_ref 0.0496
_reflns_Friedel_coverage 0.782
_reflns_Friedel_fraction_full 0.987
_reflns_Friedel_fraction_max 0.964
_reflns_number_gt 6335
_reflns_number_total 7079
_reflns_threshold_expression 'I > 2\s(I)'
_cod_data_source_file ic401437r_si_002_2.cif
_cod_data_source_block aku1
_cod_database_code 4336550
_shelx_space_group_comment
;
The symmetry employed for this shelxl refinement is uniquely defined
by the following loop, which should always be used as a source of
symmetry information in preference to the above space-group names.
They are only intended as comments.
;
_shelx_estimated_absorpt_t_min 0.629
_shelx_estimated_absorpt_t_max 0.794
_shelxl_version_number 2013-2

loop_
_space_group_symop_operation_xyz
'x, y, z'
'-x+1/2, -y, z+1/2'
'-x, y+1/2, -z+1/2'
'x+1/2, -y+1/2, -z'

loop_
_atom_site_label
_atom_site_type_symbol
_atom_site_fract_x
_atom_site_fract_y
_atom_site_fract_z
_atom_site_U_iso_or_equiv
_atom_site_adp_type
_atom_site_occupancy
_atom_site_site_symmetry_order
_atom_site_calc_flag
_atom_site_refinement_flags_posn
_atom_site_refinement_flags_adp
_atom_site_refinement_flags_occupancy
_atom_site_disorder_assembly
_atom_site_disorder_group
Ho1 Ho 0.46902(2) 0.51660(2) 0.45627(2) 0.01661(6) Uani 1 1 d . . . . .
N1 N 0.5765(3) 0.4352(2) 0.5511(2) 0.0167(9) Uani 1 1 d . . . . .
N2 N 0.6900(3) 0.4854(3) 0.42832(19) 0.0166(8) Uani 1 1 d . . . . .
H2N H 0.7209 0.5327 0.3957 0.020 Uiso 1 1 calc R U . . .
N3 N 0.4860(4) 0.3675(2) 0.4024(2) 0.0174(9) Uani 1 1 d . . . . .
H3N H 0.5085 0.3271 0.4430 0.021 Uiso 1 1 calc R U . . .
N4 N 0.2925(3) 0.4832(3) 0.3782(2) 0.0238(9) Uani 1 1 d . . . . .
N5 N 0.2843(4) 0.6133(3) 0.4749(2) 0.0244(11) Uani 1 1 d . . . . .
H5N H 0.3151 0.6698 0.4950 0.029 Uiso 1 1 calc R U . . .
N6 N 0.3178(3) 0.4499(2) 0.5443(3) 0.0149(8) Uani 1 1 d . . . . .
H6N H 0.2551 0.4184 0.5138 0.018 Uiso 1 1 calc R U . . .
N7 N 0.5434(4) 0.6366(3) 0.3402(3) 0.0266(11) Uani 1 1 d . . . . .
O7A O 0.5295(4) 0.6562(2) 0.4070(2) 0.0323(9) Uani 1 1 d . . . . .
O7B O 0.5169(4) 0.5587(2) 0.32388(19) 0.0299(9) Uani 1 1 d . . . . .
O7C O 0.5788(4) 0.6900(2) 0.2960(2) 0.0358(11) Uani 1 1 d . . . . .
C1 C 0.5130(5) 0.3966(3) 0.6051(3) 0.0173(11) Uani 1 1 d . . . . .
C2 C 0.5708(4) 0.3651(3) 0.6666(3) 0.0210(12) Uani 1 1 d . . . . .
H2 H 0.5234 0.3383 0.7041 0.025 Uiso 1 1 calc R U . . .
C3 C 0.7005(5) 0.3731(4) 0.6728(3) 0.0243(13) Uani 1 1 d . . . . .
H3 H 0.7427 0.3532 0.7151 0.029 Uiso 1 1 calc R U . . .
C4 C 0.7659(5) 0.4102(3) 0.6165(3) 0.0225(12) Uani 1 1 d . . . . .
H4 H 0.8545 0.4139 0.6185 0.027 Uiso 1 1 calc R U . . .
C5 C 0.7020(5) 0.4422(3) 0.5568(3) 0.0204(12) Uani 1 1 d . . . . .
C6 C 0.7668(4) 0.4876(4) 0.4956(2) 0.0205(11) Uani 1 1 d . . . . .
H6A H 0.7830 0.5488 0.5094 0.025 Uiso 1 1 calc R U . . .
H6B H 0.8483 0.4593 0.4862 0.025 Uiso 1 1 calc R U . . .
C7 C 0.7100(4) 0.4010(3) 0.3896(3) 0.0180(11) Uani 1 1 d . . . . .
H7 H 0.7338 0.3568 0.4270 0.022 Uiso 1 1 calc R U . . .
C8 C 0.8193(5) 0.4082(4) 0.3357(3) 0.0222(12) Uani 1 1 d . . . . .
H8A H 0.7975 0.4505 0.2971 0.027 Uiso 1 1 calc R U . . .
H8B H 0.8941 0.4303 0.3615 0.027 Uiso 1 1 calc R U . . .
C9 C 0.8492(5) 0.3216(4) 0.3014(3) 0.0261(13) Uani 1 1 d . . . . .
H9A H 0.8822 0.2817 0.3391 0.031 Uiso 1 1 calc R U . . .
H9B H 0.9148 0.3295 0.2640 0.031 Uiso 1 1 calc R U . . .
C10 C 0.7338(5) 0.2813(4) 0.2665(3) 0.0323(14) Uani 1 1 d . . . . .
H10A H 0.7539 0.2217 0.2498 0.039 Uiso 1 1 calc R U . . .
H10B H 0.7095 0.3160 0.2233 0.039 Uiso 1 1 calc R U . . .
C11 C 0.6238(5) 0.2775(4) 0.3196(3) 0.0279(13) Uani 1 1 d . . . . .
H11A H 0.5494 0.2543 0.2942 0.034 Uiso 1 1 calc R U . . .
H11B H 0.6444 0.2374 0.3599 0.034 Uiso 1 1 calc R U . . .
C12 C 0.5932(4) 0.3672(3) 0.3506(3) 0.0192(11) Uani 1 1 d . . . . .
H12 H 0.5734 0.4073 0.3094 0.023 Uiso 1 1 calc R U . . .
C13 C 0.3661(4) 0.3351(4) 0.3708(3) 0.0265(13) Uani 1 1 d . . . . .
H13A H 0.3213 0.3007 0.4081 0.032 Uiso 1 1 calc R U . . .
H13B H 0.3852 0.2960 0.3295 0.032 Uiso 1 1 calc R U . . .
C14 C 0.2824(5) 0.4069(4) 0.3447(3) 0.0269(14) Uani 1 1 d . . . . .
C15 C 0.1929(5) 0.3930(5) 0.2907(3) 0.0373(17) Uani 1 1 d . . . . .
H15 H 0.1873 0.3387 0.2662 0.045 Uiso 1 1 calc R U . . .
C16 C 0.1123(5) 0.4606(5) 0.2740(3) 0.046(2) Uani 1 1 d . . . . .
H16 H 0.0515 0.4532 0.2369 0.056 Uiso 1 1 calc R U . . .
C17 C 0.1196(5) 0.5374(5) 0.3103(3) 0.0415(18) Uani 1 1 d . . . . .
H17 H 0.0622 0.5829 0.3001 0.050 Uiso 1 1 calc R U . . .
C18 C 0.2117(4) 0.5481(4) 0.3621(3) 0.0311(15) Uani 1 1 d . . . . .
C19 C 0.2295(5) 0.6305(4) 0.4032(3) 0.0350(16) Uani 1 1 d . . . . .
H19A H 0.2852 0.6697 0.3754 0.042 Uiso 1 1 calc R U . . .
H19B H 0.1478 0.6600 0.4092 0.042 Uiso 1 1 calc R U . . .
C20 C 0.1872(4) 0.5785(3) 0.5261(3) 0.0198(12) Uani 1 1 d . . . . .
H20 H 0.1284 0.5422 0.4967 0.024 Uiso 1 1 calc R U . . .
C21 C 0.1111(5) 0.6507(3) 0.5602(3) 0.0227(12) Uani 1 1 d . . . . .
H21A H 0.0739 0.6870 0.5213 0.027 Uiso 1 1 calc R U . . .
H21B H 0.1668 0.6882 0.5896 0.027 Uiso 1 1 calc R U . . .
C22 C 0.0074(4) 0.6152(3) 0.6084(3) 0.0212(12) Uani 1 1 d . . . . .
H22A H -0.0370 0.6640 0.6321 0.025 Uiso 1 1 calc R U . . .
H22B H -0.0535 0.5829 0.5782 0.025 Uiso 1 1 calc R U . . .
C23 C 0.0612(4) 0.5552(3) 0.6661(3) 0.0230(12) Uani 1 1 d . . . . .
H23A H -0.0081 0.5285 0.6939 0.028 Uiso 1 1 calc R U . . .
H23B H 0.1126 0.5896 0.7004 0.028 Uiso 1 1 calc R U . . .
C24 C 0.1414(4) 0.4836(4) 0.6326(2) 0.0210(10) Uani 1 1 d . . . . .
H24A H 0.0872 0.4443 0.6040 0.025 Uiso 1 1 calc R U . . .
H24B H 0.1799 0.4490 0.6721 0.025 Uiso 1 1 calc R U . . .
C25 C 0.2456(4) 0.5194(4) 0.5829(2) 0.0190(10) Uani 1 1 d . . . . .
H25 H 0.3049 0.5544 0.6131 0.023 Uiso 1 1 calc R U . . .
C26 C 0.3744(4) 0.3827(3) 0.5921(3) 0.0191(12) Uani 1 1 d . . . . .
H26A H 0.3619 0.3248 0.5696 0.023 Uiso 1 1 calc R U . . .
H26B H 0.3304 0.3828 0.6394 0.023 Uiso 1 1 calc R U . . .
O1W O 0.5362(5) 0.6169(2) 0.5515(2) 0.0585(14) Uani 1 1 d D . . . .
H1W H 0.5699 0.6378 0.5141 0.088 Uiso 1 1 d DR U . . .
H2W H 0.4913 0.6543 0.5720 0.088 Uiso 1 1 d DR U . . .
N8 N 0.5558(3) 0.1796(3) 0.5147(2) 0.0224(10) Uani 1 1 d D . . . .
O8A O 0.5720(3) 0.1038(2) 0.5377(2) 0.0275(8) Uani 1 1 d D . . . .
O8B O 0.6488(3) 0.2271(3) 0.5014(2) 0.0365(11) Uani 1 1 d D . . . .
O8C O 0.4478(3) 0.2076(2) 0.5032(2) 0.0313(9) Uani 1 1 d D . . . .
N9 N 0.3686(9) 0.7983(4) 0.6070(3) 0.034(3) Uiso 0.646(10) 1 d D . P A 1
O9A O 0.3354(8) 0.8603(4) 0.6467(4) 0.032(3) Uiso 0.646(10) 1 d D . P A 1
O9B O 0.3403(6) 0.7981(4) 0.5406(3) 0.0333(17) Uiso 0.646(10) 1 d D . P A 1
O9C O 0.4253(6) 0.7352(4) 0.6346(4) 0.042(2) Uiso 0.646(10) 1 d D . P A 1
N90 N 0.3891(13) 0.7951(6) 0.6198(5) 0.015(3) Uiso 0.354(10) 1 d D . P A 2
O90A O 0.3505(13) 0.8705(6) 0.6328(6) 0.022(4) Uiso 0.354(10) 1 d D . P A 2
O90B O 0.3942(11) 0.7691(6) 0.5549(5) 0.028(3) Uiso 0.354(10) 1 d D . P A 2
O90C O 0.4421(11) 0.7525(7) 0.6690(6) 0.043(4) Uiso 0.354(10) 1 d D . P A 2
O2W O 0.2433(10) 0.8089(7) 0.4455(7) 0.041(4) Uiso 0.354(10) 1 d . . P A 2

loop_
_atom_site_aniso_label
_atom_site_aniso_U_11
_atom_site_aniso_U_22
_atom_site_aniso_U_33
_atom_site_aniso_U_23
_atom_site_aniso_U_13
_atom_site_aniso_U_12
Ho1 0.01341(9) 0.02111(11) 0.01531(9) 0.00125(10) 0.00127(10) 0.00292(10)
N1 0.0145(18) 0.021(2) 0.014(2) -0.003(2) 0.0010(17) -0.0005(17)
N2 0.0139(17) 0.022(2) 0.0143(17) -0.0020(19) -0.0003(14) 0.000(2)
N3 0.016(2) 0.023(2) 0.0134(19) 0.0001(16) -0.0042(17) -0.0025(19)
N4 0.0137(18) 0.044(3) 0.0134(19) 0.003(2) 0.0031(15) 0.007(2)
N5 0.020(2) 0.031(3) 0.023(3) 0.012(2) 0.0085(18) 0.007(2)
N6 0.0136(18) 0.019(2) 0.0122(18) 0.002(2) -0.0043(19) 0.0032(16)
N7 0.016(2) 0.029(3) 0.035(3) 0.006(2) 0.004(2) 0.008(2)
O7A 0.042(2) 0.023(2) 0.032(2) 0.0002(16) 0.013(2) 0.003(2)
O7B 0.032(2) 0.028(2) 0.030(2) -0.0006(17) -0.0080(18) -0.0047(19)
O7C 0.032(2) 0.035(2) 0.041(3) 0.024(2) 0.0110(19) 0.0051(19)
C1 0.018(3) 0.017(3) 0.017(2) -0.0043(19) -0.001(2) 0.006(2)
C2 0.023(3) 0.022(3) 0.018(3) 0.000(2) -0.001(2) 0.004(2)
C3 0.025(3) 0.030(3) 0.018(3) -0.003(2) -0.007(2) 0.010(3)
C4 0.014(2) 0.031(3) 0.022(3) -0.004(2) -0.004(2) 0.002(2)
C5 0.017(2) 0.024(3) 0.019(3) -0.004(2) 0.000(2) 0.004(2)
C6 0.012(2) 0.032(3) 0.017(2) -0.006(2) -0.0016(17) 0.001(3)
C7 0.012(2) 0.022(3) 0.020(3) -0.001(2) -0.001(2) 0.003(2)
C8 0.018(3) 0.026(3) 0.022(3) 0.003(2) 0.004(2) 0.006(2)
C9 0.024(3) 0.033(4) 0.022(3) -0.001(2) 0.007(2) 0.010(3)
C10 0.032(3) 0.043(4) 0.022(3) -0.013(3) 0.002(2) 0.014(3)
C11 0.022(3) 0.034(4) 0.029(3) -0.015(3) -0.002(2) -0.002(3)
C12 0.015(3) 0.025(3) 0.017(3) -0.004(2) 0.000(2) 0.002(2)
C13 0.016(3) 0.040(4) 0.024(3) -0.007(3) 0.000(2) -0.008(3)
C14 0.012(3) 0.056(4) 0.012(3) 0.007(3) 0.004(2) -0.005(3)
C15 0.018(3) 0.078(5) 0.016(3) -0.001(3) 0.001(2) -0.023(3)
C16 0.008(2) 0.109(7) 0.022(3) 0.026(4) -0.002(2) -0.004(3)
C17 0.018(3) 0.083(6) 0.023(3) 0.017(3) 0.005(2) 0.011(3)
C18 0.013(2) 0.063(5) 0.017(3) 0.018(3) 0.006(2) 0.009(3)
C19 0.026(3) 0.052(4) 0.027(3) 0.019(3) 0.014(3) 0.021(3)
C20 0.016(2) 0.025(3) 0.018(3) 0.006(2) 0.0063(19) 0.004(2)
C21 0.020(3) 0.025(3) 0.024(3) 0.002(2) 0.005(2) 0.002(2)
C22 0.018(3) 0.023(3) 0.022(3) -0.005(2) 0.0053(19) 0.002(2)
C23 0.018(3) 0.032(3) 0.019(3) -0.003(2) 0.0030(19) -0.001(2)
C24 0.020(2) 0.026(3) 0.018(2) 0.005(3) 0.0015(19) 0.004(3)
C25 0.017(2) 0.023(3) 0.017(2) -0.002(3) 0.0025(18) -0.001(3)
C26 0.014(2) 0.024(3) 0.019(3) 0.002(2) 0.000(2) 0.001(2)
O1W 0.087(3) 0.042(3) 0.046(3) -0.026(2) -0.031(3) 0.036(3)
N8 0.020(3) 0.032(3) 0.015(2) -0.0039(19) 0.0023(17) 0.002(2)
O8A 0.0278(19) 0.027(2) 0.027(2) 0.0075(19) -0.0020(17) 0.0060(15)
O8B 0.024(2) 0.044(3) 0.041(3) 0.011(2) -0.0013(19) -0.015(2)
O8C 0.019(2) 0.037(2) 0.038(2) 0.0014(18) -0.0031(17) 0.0122(18)

loop_
_atom_type_symbol
_atom_type_description
_atom_type_scat_dispersion_real
_atom_type_scat_dispersion_imag
_atom_type_scat_source
C C 0.0033 0.0016 'International Tables Vol C Tables 4.2.6.8 and 6.1.1.4'
H H 0.0000 0.0000 'International Tables Vol C Tables 4.2.6.8 and 6.1.1.4'
N N 0.0061 0.0033 'International Tables Vol C Tables 4.2.6.8 and 6.1.1.4'
O O 0.0106 0.0060 'International Tables Vol C Tables 4.2.6.8 and 6.1.1.4'
Ho Ho -0.2175 4.6783 'International Tables Vol C Tables 4.2.6.8 and 6.1.1.4'

loop_
_geom_angle_atom_site_label_1
_geom_angle_atom_site_label_2
_geom_angle_atom_site_label_3
_geom_angle
O7A Ho1 N4 100.04(15)
O7A Ho1 N1 126.74(14)
N4 Ho1 N1 133.03(15)
O7A Ho1 O1W 68.19(14)
N4 Ho1 O1W 141.89(15)
N1 Ho1 O1W 70.89(13)
O7A Ho1 N2 80.72(14)
N4 Ho1 N2 125.54(12)
N1 Ho1 N2 66.19(13)
O1W Ho1 N2 89.44(15)
O7A Ho1 N5 74.57(14)
N4 Ho1 N5 65.90(15)
N1 Ho1 N5 125.56(13)
O1W Ho1 N5 75.99(15)
N2 Ho1 N5 154.57(15)
O7A Ho1 N3 130.24(12)
N4 Ho1 N3 68.22(15)
N1 Ho1 N3 77.17(13)
O1W Ho1 N3 147.21(13)
N2 Ho1 N3 70.73(13)
N5 Ho1 N3 131.08(14)
O7A Ho1 N6 141.00(12)
N4 Ho1 N6 78.09(13)
N1 Ho1 N6 68.42(13)
O1W Ho1 N6 89.18(16)
N2 Ho1 N6 132.30(13)
N5 Ho1 N6 69.18(12)
N3 Ho1 N6 85.82(13)
O7A Ho1 O7B 50.83(12)
N4 Ho1 O7B 69.40(12)
N1 Ho1 O7B 135.53(13)
O1W Ho1 O7B 117.44(15)
N2 Ho1 O7B 70.18(12)
N5 Ho1 O7B 97.90(13)
N3 Ho1 O7B 80.93(12)
N6 Ho1 O7B 147.45(13)
O7A Ho1 N7 25.30(11)
N4 Ho1 N7 85.04(14)
N1 Ho1 N7 135.79(13)
O1W Ho1 N7 92.52(15)
N2 Ho1 N7 73.20(13)
N5 Ho1 N7 86.54(13)
N3 Ho1 N7 105.63(13)
N6 Ho1 N7 154.48(12)
O7B Ho1 N7 25.55(11)
O7A Ho1 H1W 49.9
N4 Ho1 H1W 140.8
N1 Ho1 H1W 82.5
O1W Ho1 H1W 19.9
N2 Ho1 H1W 79.2
N5 Ho1 H1W 80.3
N3 Ho1 H1W 148.5
N6 Ho1 H1W 108.7
O7B Ho1 H1W 97.7
N7 Ho1 H1W 73.2
C1 N1 C5 118.7(4)
C1 N1 Ho1 121.2(3)
C5 N1 Ho1 119.0(3)
C6 N2 C7 109.7(4)
C6 N2 Ho1 110.6(2)
C7 N2 Ho1 113.9(3)
C6 N2 H2N 107.4
C7 N2 H2N 107.4
Ho1 N2 H2N 107.4
C12 N3 C13 114.3(4)
C12 N3 Ho1 108.1(3)
C13 N3 Ho1 113.4(3)
C12 N3 H3N 106.9
C13 N3 H3N 106.9
Ho1 N3 H3N 106.9
C14 N4 C18 119.9(4)
C14 N4 Ho1 121.6(3)
C18 N4 Ho1 118.0(4)
C19 N5 C20 110.6(4)
C19 N5 Ho1 107.5(3)
C20 N5 Ho1 114.9(3)
C19 N5 H5N 107.9
C20 N5 H5N 107.9
Ho1 N5 H5N 107.9
C26 N6 C25 115.3(4)
C26 N6 Ho1 113.8(3)
C25 N6 Ho1 110.3(3)
C26 N6 H6N 105.5
C25 N6 H6N 105.5
Ho1 N6 H6N 105.5
O7C N7 O7B 123.3(5)
O7C N7 O7A 121.4(5)
O7B N7 O7A 115.2(4)
O7C N7 Ho1 175.1(4)
O7B N7 Ho1 61.1(2)
O7A N7 Ho1 54.2(2)
N7 O7A Ho1 100.5(3)
N7 O7B Ho1 93.4(3)
N1 C1 C2 122.4(5)
N1 C1 C26 116.1(4)
C2 C1 C26 121.3(4)
C1 C2 C3 118.8(5)
C1 C2 H2 120.6
C3 C2 H2 120.6
C4 C3 C2 118.7(5)
C4 C3 H3 120.6
C2 C3 H3 120.6
C3 C4 C5 119.6(5)
C3 C4 H4 120.2
C5 C4 H4 120.2
N1 C5 C4 121.6(5)
N1 C5 C6 116.0(4)
C4 C5 C6 122.3(4)
N2 C6 C5 111.1(4)
N2 C6 H6A 109.4
C5 C6 H6A 109.4
N2 C6 H6B 109.4
C5 C6 H6B 109.4
H6A C6 H6B 108.0
N2 C7 C12 113.6(4)
N2 C7 C8 110.6(4)
C12 C7 C8 110.1(4)
N2 C7 H7 107.4
C12 C7 H7 107.4
C8 C7 H7 107.4
C9 C8 C7 111.5(5)
C9 C8 H8A 109.3
C7 C8 H8A 109.3
C9 C8 H8B 109.3
C7 C8 H8B 109.3
H8A C8 H8B 108.0
C8 C9 C10 111.3(4)
C8 C9 H9A 109.4
C10 C9 H9A 109.4
C8 C9 H9B 109.4
C10 C9 H9B 109.4
H9A C9 H9B 108.0
C9 C10 C11 111.7(4)
C9 C10 H10A 109.3
C11 C10 H10A 109.3
C9 C10 H10B 109.3
C11 C10 H10B 109.3
H10A C10 H10B 108.0
C12 C11 C10 111.6(5)
C12 C11 H11A 109.3
C10 C11 H11A 109.3
C12 C11 H11B 109.3
C10 C11 H11B 109.3
H11A C11 H11B 108.0
N3 C12 C11 113.9(4)
N3 C12 C7 109.2(4)
C11 C12 C7 107.8(4)
N3 C12 H12 108.6
C11 C12 H12 108.6
C7 C12 H12 108.6
N3 C13 C14 113.0(4)
N3 C13 H13A 109.0
C14 C13 H13A 109.0
N3 C13 H13B 109.0
C14 C13 H13B 109.0
H13A C13 H13B 107.8
N4 C14 C15 121.4(6)
N4 C14 C13 117.0(5)
C15 C14 C13 121.6(6)
C16 C15 C14 118.0(6)
C16 C15 H15 121.0
C14 C15 H15 121.0
C17 C16 C15 120.6(5)
C17 C16 H16 119.7
C15 C16 H16 119.7
C16 C17 C18 118.9(6)
C16 C17 H17 120.5
C18 C17 H17 120.5
N4 C18 C17 121.2(6)
N4 C18 C19 115.9(5)
C17 C18 C19 122.9(6)
N5 C19 C18 110.7(5)
N5 C19 H19A 109.5
C18 C19 H19A 109.5
N5 C19 H19B 109.5
C18 C19 H19B 109.5
H19A C19 H19B 108.1
N5 C20 C21 111.8(4)
N5 C20 C25 111.1(4)
C21 C20 C25 112.0(4)
N5 C20 H20 107.2
C21 C20 H20 107.2
C25 C20 H20 107.2
C20 C21 C22 111.7(4)
C20 C21 H21A 109.3
C22 C21 H21A 109.3
C20 C21 H21B 109.3
C22 C21 H21B 109.3
H21A C21 H21B 107.9
C23 C22 C21 110.4(4)
C23 C22 H22A 109.6
C21 C22 H22A 109.6
C23 C22 H22B 109.6
C21 C22 H22B 109.6
H22A C22 H22B 108.1
C22 C23 C24 111.7(4)
C22 C23 H23A 109.3
C24 C23 H23A 109.3
C22 C23 H23B 109.3
C24 C23 H23B 109.3
H23A C23 H23B 107.9
C23 C24 C25 112.8(4)
C23 C24 H24A 109.0
C25 C24 H24A 109.0
C23 C24 H24B 109.0
C25 C24 H24B 109.0
H24A C24 H24B 107.8
N6 C25 C20 108.3(4)
N6 C25 C24 113.5(4)
C20 C25 C24 108.9(4)
N6 C25 H25 108.7
C20 C25 H25 108.7
C24 C25 H25 108.7
N6 C26 C1 113.2(4)
N6 C26 H26A 108.9
C1 C26 H26A 108.9
N6 C26 H26B 108.9
C1 C26 H26B 108.9
H26A C26 H26B 107.8
Ho1 O1W H1W 77.4
Ho1 O1W H2W 125.9
H1W O1W H2W 110.6
O8C N8 O8A 120.3(4)
O8C N8 O8B 119.9(4)
O8A N8 O8B 119.8(4)
O9C N9 O9A 119.5(5)
O9C N9 O9B 120.5(5)
O9A N9 O9B 120.0(5)
O90C N90 O90A 119.7(5)
O90C N90 O90B 119.9(5)
O90A N90 O90B 119.2(5)

loop_
_geom_bond_atom_site_label_1
_geom_bond_atom_site_label_2
_geom_bond_distance
Ho1 O7A 2.418(4)
Ho1 N4 2.426(4)
Ho1 N1 2.435(4)
Ho1 O1W 2.442(4)
Ho1 N2 2.466(3)
Ho1 N5 2.497(4)
Ho1 N3 2.505(4)
Ho1 N6 2.508(4)
Ho1 O7B 2.570(4)
Ho1 N7 2.931(5)
Ho1 H1W 2.4024
N1 C1 1.343(6)
N1 C5 1.351(6)
N2 C6 1.485(5)
N2 C7 1.496(6)
N2 H2N 1.0000
N3 C12 1.491(6)
N3 C13 1.493(6)
N3 H3N 1.0000
N4 C14 1.330(7)
N4 C18 1.353(7)
N5 C19 1.468(7)
N5 C20 1.499(6)
N5 H5N 1.0000
N6 C26 1.485(6)
N6 C25 1.497(6)
N6 H6N 1.0000
N7 O7C 1.217(5)
N7 O7B 1.267(5)
N7 O7A 1.274(5)
C1 C2 1.376(7)
C1 C26 1.517(7)
C2 C3 1.397(7)
C2 H2 0.9500
C3 C4 1.374(7)
C3 H3 0.9500
C4 C5 1.383(7)
C4 H4 0.9500
C5 C6 1.495(7)
C6 H6A 0.9900
C6 H6B 0.9900
C7 C12 1.531(7)
C7 C8 1.536(7)
C7 H7 1.0000
C8 C9 1.509(7)
C8 H8A 0.9900
C8 H8B 0.9900
C9 C10 1.524(7)
C9 H9A 0.9900
C9 H9B 0.9900
C10 C11 1.530(7)
C10 H10A 0.9900
C10 H10B 0.9900
C11 C12 1.529(7)
C11 H11A 0.9900
C11 H11B 0.9900
C12 H12 1.0000
C13 C14 1.501(8)
C13 H13A 0.9900
C13 H13B 0.9900
C14 C15 1.396(7)
C15 C16 1.385(9)
C15 H15 0.9500
C16 C17 1.358(9)
C16 H16 0.9500
C17 C18 1.381(7)
C17 H17 0.9500
C18 C19 1.487(9)
C19 H19A 0.9900
C19 H19B 0.9900
C20 C21 1.513(7)
C20 C25 1.520(7)
C20 H20 1.0000
C21 C22 1.520(6)
C21 H21A 0.9900
C21 H21B 0.9900
C22 C23 1.520(6)
C22 H22A 0.9900
C22 H22B 0.9900
C23 C24 1.525(7)
C23 H23A 0.9900
C23 H23B 0.9900
C24 C25 1.543(6)
C24 H24A 0.9900
C24 H24B 0.9900
C25 H25 1.0000
C26 H26A 0.9900
C26 H26B 0.9900
O1W H1W 0.8395
O1W H2W 0.8397
N8 O8C 1.251(4)
N8 O8A 1.253(4)
N8 O8B 1.259(4)
N9 O9C 1.252(5)
N9 O9A 1.252(4)
N9 O9B 1.258(5)
N90 O90C 1.252(5)
N90 O90A 1.254(4)
N90 O90B 1.260(5)

loop_
_geom_torsion_atom_site_label_1
_geom_torsion_atom_site_label_2
_geom_torsion_atom_site_label_3
_geom_torsion_atom_site_label_4
_geom_torsion
O7C N7 O7A Ho1 -177.4(4)
O7B N7 O7A Ho1 3.1(5)
O7C N7 O7B Ho1 177.6(4)
O7A N7 O7B Ho1 -2.9(5)
C5 N1 C1 C2 1.0(7)
Ho1 N1 C1 C2 -167.0(4)
C5 N1 C1 C26 -174.0(4)
Ho1 N1 C1 C26 18.0(6)
N1 C1 C2 C3 -0.4(7)
C26 C1 C2 C3 174.4(5)
C1 C2 C3 C4 -1.6(8)
C2 C3 C4 C5 2.9(8)
C1 N1 C5 C4 0.3(7)
Ho1 N1 C5 C4 168.6(4)
C1 N1 C5 C6 -178.7(4)
Ho1 N1 C5 C6 -10.4(6)
C3 C4 C5 N1 -2.3(8)
C3 C4 C5 C6 176.6(5)
C7 N2 C6 C5 -83.3(5)
Ho1 N2 C6 C5 43.2(5)
N1 C5 C6 N2 -22.6(6)
C4 C5 C6 N2 158.5(5)
C6 N2 C7 C12 145.9(4)
Ho1 N2 C7 C12 21.3(5)
C6 N2 C7 C8 -89.7(5)
Ho1 N2 C7 C8 145.7(3)
N2 C7 C8 C9 174.5(4)
C12 C7 C8 C9 -59.2(6)
C7 C8 C9 C10 54.2(6)
C8 C9 C10 C11 -52.2(6)
C9 C10 C11 C12 55.6(6)
C13 N3 C12 C11 -59.0(6)
Ho1 N3 C12 C11 173.8(3)
C13 N3 C12 C7 -179.5(4)
Ho1 N3 C12 C7 53.2(4)
C10 C11 C12 N3 179.6(4)
C10 C11 C12 C7 -59.1(6)
N2 C7 C12 N3 -50.8(6)
C8 C7 C12 N3 -175.5(4)
N2 C7 C12 C11 -175.0(4)
C8 C7 C12 C11 60.3(6)
C12 N3 C13 C14 -96.6(5)
Ho1 N3 C13 C14 27.9(5)
C18 N4 C14 C15 2.7(7)
Ho1 N4 C14 C15 -169.1(4)
C18 N4 C14 C13 -173.7(4)
Ho1 N4 C14 C13 14.5(6)
N3 C13 C14 N4 -28.3(6)
N3 C13 C14 C15 155.3(5)
N4 C14 C15 C16 -1.5(8)
C13 C14 C15 C16 174.7(5)
C14 C15 C16 C17 -1.1(8)
C15 C16 C17 C18 2.5(8)
C14 N4 C18 C17 -1.3(7)
Ho1 N4 C18 C17 170.8(4)
C14 N4 C18 C19 179.1(4)
Ho1 N4 C18 C19 -8.7(6)
C16 C17 C18 N4 -1.3(8)
C16 C17 C18 C19 178.2(5)
C20 N5 C19 C18 -76.9(5)
Ho1 N5 C19 C18 49.3(5)
N4 C18 C19 N5 -28.7(6)
C17 C18 C19 N5 151.8(5)
C19 N5 C20 C21 -83.1(5)
Ho1 N5 C20 C21 155.1(3)
C19 N5 C20 C25 151.0(4)
Ho1 N5 C20 C25 29.1(5)
N5 C20 C21 C22 176.4(4)
C25 C20 C21 C22 -58.1(6)
C20 C21 C22 C23 55.8(5)
C21 C22 C23 C24 -53.7(5)
C22 C23 C24 C25 54.2(5)
C26 N6 C25 C20 -176.1(4)
Ho1 N6 C25 C20 53.3(4)
C26 N6 C25 C24 -55.1(5)
Ho1 N6 C25 C24 174.3(3)
N5 C20 C25 N6 -54.7(5)
C21 C20 C25 N6 179.5(4)
N5 C20 C25 C24 -178.5(4)
C21 C20 C25 C24 55.7(6)
C23 C24 C25 N6 -174.7(4)
C23 C24 C25 C20 -54.1(5)
C25 N6 C26 C1 -101.0(5)
Ho1 N6 C26 C1 27.8(5)
N1 C1 C26 N6 -30.4(6)
C2 C1 C26 N6 154.5(4)
